data_7010223
loop_
_publ_author_name
'Egold, Hans'
'Schwarze, Detlef'
'Schraa, Markus'
'Fl\"orke, Ulrich'

_publ_section_title
;
 The syntheses of novel sulfur centred spirocyclic cluster complexes
 starting from [Re2(\m-H)(\m-SH)(CO)8]
;
_journal_issue 23
_journal_name_full 'Journal of the Chemical Society, Dalton Transactions'
_journal_page_first 4385
_journal_paper_doi 10.1039/b007148j
_journal_year 2000
_chemical_formula_moiety 'C18 H2 O18 Os3 Re2 S, 0.5 C H Cl3'
_chemical_formula_sum 'C18.5 H2.5 Cl1.5 O18 Os3 Re2 S'
_chemical_formula_weight 1540.94
_chemical_name_systematic
; 
 ? 
;
_space_group_IT_number 15
_symmetry_cell_setting monoclinic
_symmetry_space_group_name_Hall '-C 2yc'
_symmetry_space_group_name_H-M 'C 1 2/c 1'
_atom_sites_solution_hydrogens difmap
_atom_sites_solution_primary direct
_atom_sites_solution_secondary difmap
_audit_creation_method SHELXL-97
_cell_angle_alpha 90.00
_cell_angle_beta 111.67(2)
_cell_angle_gamma 90.00
_cell_formula_units_Z 8
_cell_length_a 35.480(9)
_cell_length_b 11.534(2)
_cell_length_c 16.023(6)
_cell_measurement_reflns_used 35
_cell_measurement_temperature 203(2)
_cell_measurement_theta_max 18.920
_cell_measurement_theta_min 6.956
_cell_volume 6094(3)
_computing_cell_refinement 'Siemens XSCANS'
_computing_data_collection 'Siemens XSCANS'
_computing_data_reduction 'Siemens XSCANS'
_computing_molecular_graphics 'Siemens SHELXTL'
_computing_publication_material 'Siemens SHELXTL'
_computing_structure_refinement 'Siemens SHELXTL'
_computing_structure_solution 'Siemens SHELXTL'
_diffrn_ambient_temperature 203(2)
_diffrn_measured_fraction_theta_full 0.999
_diffrn_measured_fraction_theta_max 0.999
_diffrn_measurement_device 'Siemens P4'
_diffrn_measurement_method '\w scans'
_diffrn_radiation_monochromator graphite
_diffrn_radiation_source 'fine-focus sealed tube'
_diffrn_radiation_type MoK\a
_diffrn_radiation_wavelength 0.71073
_diffrn_reflns_av_R_equivalents 0.0471
_diffrn_reflns_av_sigmaI/netI 0.0801
_diffrn_reflns_limit_h_max 1
_diffrn_reflns_limit_h_min -46
_diffrn_reflns_limit_k_max 14
_diffrn_reflns_limit_k_min -1
_diffrn_reflns_limit_l_max 20
_diffrn_reflns_limit_l_min -19
_diffrn_reflns_number 8059
_diffrn_reflns_theta_full 27.50
_diffrn_reflns_theta_max 27.50
_diffrn_reflns_theta_min 2.47
_diffrn_standards_decay_% 'less than 1'
_diffrn_standards_interval_count 397
_diffrn_standards_number 3
_exptl_absorpt_coefficient_mu 20.657
_exptl_absorpt_correction_T_max 0.435
_exptl_absorpt_correction_T_min 0.109
_exptl_absorpt_correction_type psi-scan
_exptl_crystal_colour orange
_exptl_crystal_density_diffrn 3.359
_exptl_crystal_density_meas ?
_exptl_crystal_density_method .
_exptl_crystal_description block
_exptl_crystal_F_000 5416
_exptl_crystal_size_max 0.42
_exptl_crystal_size_mid 0.30
_exptl_crystal_size_min 0.27
_refine_diff_density_max 0.997
_refine_diff_density_min -0.625
_refine_diff_density_rms 0.367
_refine_ls_extinction_coef 0.000080(6)
_refine_ls_extinction_expression Fc^*^=kFc[1+0.001xFc^2^\l^3^/sin(2\q)]^-1/4^
_refine_ls_extinction_method SHELXL
_refine_ls_goodness_of_fit_ref 0.966
_refine_ls_hydrogen_treatment refxyz
_refine_ls_matrix_type full
_refine_ls_number_parameters 406
_refine_ls_number_reflns 6999
_refine_ls_number_restraints 35
_refine_ls_restrained_S_all 0.964
_refine_ls_R_factor_all 0.0772
_refine_ls_R_factor_gt 0.0424
_refine_ls_shift/su_max 0.001
_refine_ls_shift/su_mean 0.000
_refine_ls_structure_factor_coef Fsqd
_refine_ls_weighting_details 'calc w=1/[\s^2^(Fo^2^)+(0.0348P)^2^+0.0000P] where P=(Fo^2^+2Fc^2^)/3'
_refine_ls_weighting_scheme calc
_refine_ls_wR_factor_gt 0.0784
_refine_ls_wR_factor_ref 0.0900
_reflns_number_gt 4855
_reflns_number_total 6999
_reflns_threshold_expression >2sigma(I)
_cod_data_source_file b007148j.txt
_cod_data_source_block 3
_cod_depositor_comments
;
The following automatic conversions were performed:
'_symmetry_cell_setting' value 'Monoclinic' changed to 'monoclinic'
according to '/home/saulius/struct/CIF-dictionaries/cif_core.dic'
dictionary named 'cif_core.dic' version 2.4.1 from 2010-06-29.

Automatic conversion script
Id: cif_fix_enum 1527 2010-12-29 10:47:43Z saulius 
;
_cod_original_sg_symbol_H-M C2/c
_cod_original_formula_sum 'C18.50 H2.50 Cl1.50 O18 Os3 Re2 S'
_cod_database_code 7010223

loop_
_symmetry_equiv_pos_as_xyz
'x, y, z'
'-x, y, -z+1/2'
'x+1/2, y+1/2, z'
'-x+1/2, y+1/2, -z+1/2'
'-x, -y, -z'
'x, -y, z-1/2'
'-x+1/2, -y+1/2, -z'
'x+1/2, -y+1/2, z-1/2'

loop_
_atom_site_label
_atom_site_type_symbol
_atom_site_fract_x
_atom_site_fract_y
_atom_site_fract_z
_atom_site_U_iso_or_equiv
_atom_site_adp_type
_atom_site_occupancy
_atom_site_symmetry_multiplicity
_atom_site_calc_flag
_atom_site_refinement_flags
_atom_site_disorder_assembly
_atom_site_disorder_group
Os1 Os 0.315356(14) -0.43678(4) -0.14527(3) 0.01640(12) Uani 1 1 d . . .
Os2 Os 0.393032(15) -0.54580(4) -0.06650(3) 0.01825(12) Uani 1 1 d . . .
Os3 Os 0.327167(16) -0.63083(4) -0.02358(4) 0.02094(13) Uani 1 1 d . . .
Re1 Re 0.378649(16) -0.21531(4) 0.09028(3) 0.01817(12) Uani 1 1 d D . .
Re2 Re 0.412558(15) -0.17831(4) -0.06071(3) 0.01793(12) Uani 1 1 d D . .
S1 S 0.37524(9) -0.3487(2) -0.0348(2) 0.0159(6) Uani 1 1 d . . .
O1 O 0.2487(3) -0.5763(8) -0.2852(7) 0.039(3) Uani 1 1 d . . .
C1 C 0.2747(4) -0.5252(12) -0.2318(9) 0.028(3) Uani 1 1 d . . .
O2 O 0.2538(3) -0.3325(10) -0.0753(8) 0.052(3) Uani 1 1 d . . .
C2 C 0.2765(5) -0.3703(13) -0.1032(9) 0.034(3) Uani 1 1 d . . .
O3 O 0.3090(4) -0.2567(9) -0.2901(7) 0.047(3) Uani 1 1 d . . .
C3 C 0.3122(4) -0.3234(13) -0.2344(10) 0.035(4) Uani 1 1 d . . .
O4 O 0.4574(3) -0.4687(9) -0.1391(8) 0.045(3) Uani 1 1 d . . .
C4 C 0.4323(4) -0.4920(11) -0.1144(10) 0.029(3) Uani 1 1 d . . .
O5 O 0.3925(3) -0.7900(8) -0.1388(8) 0.047(3) Uani 1 1 d . . .
C5 C 0.3918(4) -0.7002(11) -0.1113(10) 0.027(3) Uani 1 1 d . . .
O6 O 0.4551(3) -0.6076(11) 0.1177(8) 0.057(3) Uani 1 1 d . . .
C6 C 0.4324(5) -0.5846(12) 0.0509(11) 0.036(4) Uani 1 1 d . . .
O7 O 0.3584(5) -0.8603(9) 0.0733(9) 0.073(5) Uani 1 1 d . . .
C7 C 0.3479(5) -0.7733(12) 0.0398(9) 0.034(4) Uani 1 1 d . . .
O8 O 0.2936(4) -0.7897(9) -0.1887(7) 0.049(3) Uani 1 1 d . . .
C8 C 0.3060(4) -0.7252(11) -0.1323(9) 0.026(3) Uani 1 1 d . . .
O9 O 0.3754(4) -0.5163(8) 0.1569(7) 0.041(3) Uani 1 1 d . . .
C9 C 0.3573(4) -0.5482(11) 0.0871(9) 0.026(3) Uani 1 1 d . . .
O10 O 0.2457(4) -0.6114(10) -0.0013(11) 0.078(5) Uani 1 1 d . . .
C10 C 0.2764(5) -0.6167(12) -0.0115(12) 0.040(4) Uani 1 1 d . . .
O11 O 0.3980(4) -0.0184(9) 0.2290(7) 0.046(3) Uani 1 1 d . . .
C11 C 0.3905(5) -0.0922(11) 0.1785(9) 0.028(3) Uani 1 1 d . . .
O12 O 0.3002(3) -0.0794(9) -0.0267(7) 0.042(3) Uani 1 1 d . . .
C12 C 0.3289(5) -0.1297(12) 0.0136(9) 0.030(3) Uani 1 1 d . . .
O13 O 0.4542(4) -0.3490(9) 0.2193(8) 0.057(4) Uani 1 1 d . . .
C13 C 0.4270(4) -0.3023(12) 0.1711(10) 0.030(3) Uani 1 1 d . . .
C14 C 0.3452(5) -0.2914(11) 0.1427(10) 0.030(3) Uani 1 1 d . . .
O14 O 0.3231(3) -0.3311(10) 0.1737(8) 0.050(3) Uani 1 1 d . . .
O15 O 0.3372(3) -0.0299(9) -0.1704(7) 0.041(3) Uani 1 1 d . . .
C15 C 0.3631(4) -0.0875(12) -0.1302(9) 0.025(3) Uani 1 1 d . . .
O16 O 0.4948(3) -0.2989(9) 0.0455(7) 0.046(3) Uani 1 1 d . . .
C16 C 0.4639(5) -0.2590(11) 0.0067(11) 0.034(4) Uani 1 1 d . . .
O17 O 0.4151(4) -0.2542(9) -0.2443(7) 0.044(3) Uani 1 1 d . . .
C17 C 0.4150(4) -0.2282(12) -0.1760(10) 0.029(3) Uani 1 1 d . . .
O18 O 0.4599(3) 0.0461(8) -0.0575(7) 0.043(3) Uani 1 1 d . . .
C18 C 0.4430(4) -0.0383(11) -0.0590(10) 0.029(3) Uani 1 1 d . . .
C100 C -0.0112(16) -0.554(3) -0.247(4) 0.108(14) Uani 0.50 1 d PDU . .
Cl1 Cl 0.0000 -0.4109(8) -0.2500 0.125(4) Uani 1 2 d SDU . .
Cl2 Cl 0.0220(3) -0.6186(7) -0.1537(6) 0.132(3) Uani 1 1 d DU . .
H2 H 0.412(5) -0.135(14) 0.049(8) 0.080 Uiso 1 1 d D . .

loop_
_atom_site_aniso_label
_atom_site_aniso_U_11
_atom_site_aniso_U_22
_atom_site_aniso_U_33
_atom_site_aniso_U_23
_atom_site_aniso_U_13
_atom_site_aniso_U_12
Os1 0.0092(2) 0.0183(2) 0.0206(2) -0.0007(2) 0.0042(2) 0.00205(19)
Os2 0.0098(2) 0.0163(2) 0.0281(3) -0.0009(2) 0.0064(2) 0.0023(2)
Os3 0.0162(3) 0.0162(2) 0.0311(3) 0.0015(2) 0.0095(2) -0.0014(2)
Re1 0.0183(3) 0.0159(2) 0.0199(2) -0.0001(2) 0.0067(2) 0.0002(2)
Re2 0.0120(2) 0.0168(2) 0.0247(3) 0.0034(2) 0.0065(2) -0.0009(2)
S1 0.0128(15) 0.0119(14) 0.0237(15) -0.0015(12) 0.0077(13) -0.0011(11)
O1 0.024(6) 0.034(6) 0.050(7) -0.014(5) 0.001(5) -0.006(5)
C1 0.027(8) 0.033(8) 0.035(8) -0.002(6) 0.023(7) 0.012(7)
O2 0.042(7) 0.062(8) 0.067(8) -0.006(6) 0.039(7) 0.014(6)
C2 0.032(9) 0.039(8) 0.023(7) -0.002(7) 0.001(7) -0.008(7)
O3 0.056(8) 0.050(7) 0.039(6) 0.025(6) 0.022(6) 0.014(6)
C3 0.024(8) 0.038(8) 0.038(9) -0.012(7) 0.006(7) 0.008(7)
O4 0.032(6) 0.044(6) 0.075(8) 0.012(6) 0.037(6) 0.006(5)
C4 0.026(8) 0.017(6) 0.049(9) 0.000(6) 0.018(7) -0.001(6)
O5 0.038(7) 0.029(6) 0.062(7) -0.023(5) 0.003(6) 0.007(5)
C5 0.009(6) 0.023(7) 0.049(9) -0.006(6) 0.011(6) 0.001(5)
O6 0.030(7) 0.070(8) 0.049(7) 0.020(6) -0.010(6) 0.000(6)
C6 0.030(9) 0.027(8) 0.052(10) -0.004(7) 0.018(8) 0.001(7)
O7 0.096(11) 0.020(6) 0.069(9) 0.016(6) -0.011(8) -0.001(7)
C7 0.037(9) 0.028(8) 0.027(7) -0.001(6) 0.001(7) 0.002(7)
O8 0.055(8) 0.036(6) 0.046(7) -0.020(5) 0.007(6) -0.008(6)
C8 0.025(8) 0.022(7) 0.028(7) 0.008(6) 0.007(6) -0.002(6)
O9 0.060(8) 0.022(5) 0.036(6) 0.006(5) 0.009(6) 0.004(5)
C9 0.033(8) 0.017(6) 0.029(7) 0.000(6) 0.011(7) 0.004(6)
O10 0.043(8) 0.045(7) 0.171(15) -0.006(9) 0.069(10) 0.006(6)
C10 0.032(9) 0.016(7) 0.074(12) 0.007(7) 0.023(9) 0.008(7)
O11 0.068(9) 0.028(6) 0.041(6) -0.010(5) 0.019(6) -0.002(6)
C11 0.040(9) 0.014(6) 0.024(7) 0.009(6) 0.006(7) -0.001(6)
O12 0.033(6) 0.051(7) 0.041(6) -0.003(5) 0.012(5) 0.022(6)
C12 0.038(9) 0.031(8) 0.032(8) 0.003(6) 0.023(7) 0.006(7)
O13 0.042(8) 0.043(7) 0.064(8) 0.028(6) -0.005(7) 0.005(6)
C13 0.028(8) 0.024(7) 0.038(8) 0.002(6) 0.012(7) -0.008(6)
C14 0.035(9) 0.019(7) 0.041(8) 0.005(6) 0.019(8) 0.005(6)
O14 0.047(7) 0.057(7) 0.067(8) 0.025(6) 0.045(7) 0.010(6)
O15 0.007(5) 0.043(6) 0.065(7) 0.021(6) 0.002(5) 0.009(5)
C15 0.017(7) 0.036(8) 0.030(7) 0.007(6) 0.019(6) -0.003(6)
O16 0.029(6) 0.044(6) 0.050(7) 0.010(5) -0.003(5) 0.012(6)
C16 0.048(10) 0.012(6) 0.056(10) 0.005(6) 0.037(9) 0.012(7)
O17 0.066(8) 0.043(6) 0.032(6) 0.009(5) 0.030(6) 0.001(6)
C17 0.017(7) 0.036(8) 0.037(8) 0.007(7) 0.011(6) 0.000(6)
O18 0.016(5) 0.027(5) 0.072(8) 0.019(5) 0.001(5) -0.010(5)
C18 0.005(6) 0.025(7) 0.057(10) -0.009(7) 0.012(6) 0.003(6)
C100 0.11(3) 0.076(13) 0.12(2) -0.001(19) 0.02(2) -0.019(17)
Cl1 0.071(6) 0.068(5) 0.206(11) 0.000 0.017(7) 0.000
Cl2 0.149(8) 0.123(6) 0.127(6) 0.028(5) 0.057(6) 0.025(6)

loop_
_atom_type_symbol
_atom_type_description
_atom_type_scat_dispersion_real
_atom_type_scat_dispersion_imag
_atom_type_scat_source
C C 0.0033 0.0016 'International Tables Vol C Tables 4.2.6.8 and 6.1.1.4'
H H 0.0000 0.0000 'International Tables Vol C Tables 4.2.6.8 and 6.1.1.4'
O O 0.0106 0.0060 'International Tables Vol C Tables 4.2.6.8 and 6.1.1.4'
Cl Cl 0.1484 0.1585 'International Tables Vol C Tables 4.2.6.8 and 6.1.1.4'
S S 0.1246 0.1234 'International Tables Vol C Tables 4.2.6.8 and 6.1.1.4'
Re Re -1.0185 7.2310 'International Tables Vol C Tables 4.2.6.8 and 6.1.1.4'
Os Os -1.2165 7.6030 'International Tables Vol C Tables 4.2.6.8 and 6.1.1.4'

loop_
_geom_angle_atom_site_label_1
_geom_angle_atom_site_label_2
_geom_angle_atom_site_label_3
_geom_angle
_geom_angle_site_symmetry_1
_geom_angle_site_symmetry_3
_geom_angle_publ_flag
C1 Os1 C2 91.2(6) . . ?
C1 Os1 C3 90.2(6) . . ?
C2 Os1 C3 98.0(6) . . ?
C1 Os1 S1 170.5(4) . . ?
C2 Os1 S1 97.2(4) . . ?
C3 Os1 S1 93.0(4) . . ?
C1 Os1 Os2 115.9(4) . . ?
C2 Os1 Os2 136.5(4) . . ?
C3 Os1 Os2 114.3(4) . . ?
S1 Os1 Os2 54.70(7) . . ?
C1 Os1 Os3 87.6(4) . . ?
C2 Os1 Os3 90.9(4) . . ?
C3 Os1 Os3 170.9(4) . . ?
S1 Os1 Os3 87.84(7) . . ?
Os2 Os1 Os3 59.16(2) . . ?
C5 Os2 C4 94.0(6) . . ?
C5 Os2 C6 93.3(6) . . ?
C4 Os2 C6 95.4(6) . . ?
C5 Os2 S1 164.6(4) . . ?
C4 Os2 S1 93.6(4) . . ?
C6 Os2 S1 99.2(4) . . ?
C5 Os2 Os3 82.1(4) . . ?
C4 Os2 Os3 171.2(4) . . ?
C6 Os2 Os3 92.7(5) . . ?
S1 Os2 Os3 88.41(7) . . ?
C5 Os2 Os1 111.0(4) . . ?
C4 Os2 Os1 113.8(4) . . ?
C6 Os2 Os1 139.5(4) . . ?
S1 Os2 Os1 53.64(7) . . ?
Os3 Os2 Os1 60.98(2) . . ?
C10 Os3 C7 102.3(7) . . ?
C10 Os3 C9 95.0(7) . . ?
C7 Os3 C9 87.9(5) . . ?
C10 Os3 C8 94.2(7) . . ?
C7 Os3 C8 86.6(5) . . ?
C9 Os3 C8 170.1(6) . . ?
C10 Os3 Os2 153.5(4) . . ?
C7 Os3 Os2 103.5(5) . . ?
C9 Os3 Os2 80.1(4) . . ?
C8 Os3 Os2 93.2(4) . . ?
C10 Os3 Os1 95.5(4) . . ?
C7 Os3 Os1 160.9(5) . . ?
C9 Os3 Os1 97.4(4) . . ?
C8 Os3 Os1 85.3(4) . . ?
Os2 Os3 Os1 59.86(2) . . ?
C14 Re1 C11 91.0(6) . . ?
C14 Re1 C13 90.5(6) . . ?
C11 Re1 C13 89.6(6) . . ?
C14 Re1 C12 86.9(6) . . ?
C11 Re1 C12 89.4(6) . . ?
C13 Re1 C12 177.2(6) . . ?
C14 Re1 S1 102.6(4) . . ?
C11 Re1 S1 166.4(4) . . ?
C13 Re1 S1 89.2(4) . . ?
C12 Re1 S1 92.4(4) . . ?
C14 Re1 Re2 153.2(4) . . ?
C11 Re1 Re2 115.2(4) . . ?
C13 Re1 Re2 95.0(4) . . ?
C12 Re1 Re2 87.8(4) . . ?
S1 Re1 Re2 51.40(7) . . ?
C18 Re2 C17 92.2(6) . . ?
C18 Re2 C16 89.4(6) . . ?
C17 Re2 C16 91.4(6) . . ?
C18 Re2 C15 86.6(5) . . ?
C17 Re2 C15 88.0(5) . . ?
C16 Re2 C15 175.9(5) . . ?
C18 Re2 S1 169.8(4) . . ?
C17 Re2 S1 97.9(4) . . ?
C16 Re2 S1 88.6(4) . . ?
C15 Re2 S1 95.5(4) . . ?
C18 Re2 Re1 118.6(4) . . ?
C17 Re2 Re1 148.9(4) . . ?
C16 Re2 Re1 93.1(4) . . ?
C15 Re2 Re1 89.6(3) . . ?
S1 Re2 Re1 51.54(7) . . ?
Os1 S1 Os2 71.66(8) . . ?
Os1 S1 Re2 125.77(13) . . ?
Os2 S1 Re2 120.13(12) . . ?
Os1 S1 Re1 127.84(13) . . ?
Os2 S1 Re1 142.70(13) . . ?
Re2 S1 Re1 77.06(8) . . ?
O1 C1 Os1 177.5(12) . . ?
O2 C2 Os1 177.7(14) . . ?
O3 C3 Os1 177.6(14) . . ?
O4 C4 Os2 173.9(12) . . ?
O5 C5 Os2 176.9(13) . . ?
O6 C6 Os2 179.2(16) . . ?
O7 C7 Os3 176.0(14) . . ?
O8 C8 Os3 172.1(12) . . ?
O9 C9 Os3 169.6(11) . . ?
O10 C10 Os3 177.2(16) . . ?
O11 C11 Re1 178.1(13) . . ?
O12 C12 Re1 176.9(12) . . ?
O13 C13 Re1 177.4(14) . . ?
O14 C14 Re1 175.3(12) . . ?
O15 C15 Re2 174.5(11) . . ?
O16 C16 Re2 175.5(13) . . ?
O17 C17 Re2 177.3(13) . . ?
O18 C18 Re2 177.7(11) . . ?
Cl2 C100 Cl2 119(3) 2_554 . ?
Cl2 C100 Cl1 112(2) 2_554 . ?
Cl2 C100 Cl1 111(3) . . ?

loop_
_geom_bond_atom_site_label_1
_geom_bond_atom_site_label_2
_geom_bond_distance
_geom_bond_site_symmetry_2
_geom_bond_publ_flag
Os1 C1 1.888(15) . ?
Os1 C2 1.905(17) . ?
Os1 C3 1.909(16) . ?
Os1 S1 2.430(3) . ?
Os1 Os2 2.8637(10) . ?
Os1 Os3 2.8956(9) . ?
Os2 C5 1.914(13) . ?
Os2 C4 1.926(14) . ?
Os2 C6 1.936(17) . ?
Os2 S1 2.462(3) . ?
Os2 Os3 2.8431(9) . ?
Os3 C10 1.888(16) . ?
Os3 C7 1.929(14) . ?
Os3 C9 1.948(14) . ?
Os3 C8 1.954(14) . ?
Re1 C14 1.903(14) . ?
Re1 C11 1.936(14) . ?
Re1 C13 1.995(15) . ?
Re1 C12 2.001(15) . ?
Re1 S1 2.494(3) . ?
Re1 Re2 3.1036(11) . ?
Re2 C18 1.938(13) . ?
Re2 C17 1.967(15) . ?
Re2 C16 1.974(16) . ?
Re2 C15 1.994(14) . ?
Re2 S1 2.489(3) . ?
O1 C1 1.161(16) . ?
O2 C2 1.142(18) . ?
O3 C3 1.152(17) . ?
O4 C4 1.129(16) . ?
O5 C5 1.130(15) . ?
O6 C6 1.108(17) . ?
O7 C7 1.134(16) . ?
O8 C8 1.127(15) . ?
O9 C9 1.127(15) . ?
O10 C10 1.162(18) . ?
O11 C11 1.138(15) . ?
O12 C12 1.140(16) . ?
O13 C13 1.127(16) . ?
C14 O14 1.166(16) . ?
O15 C15 1.124(15) . ?
O16 C16 1.139(17) . ?
O17 C17 1.137(16) . ?
O18 C18 1.139(15) . ?
C100 Cl2 1.67(6) 2_554 ?
C100 Cl2 1.70(4) . ?
C100 Cl1 1.70(3) . ?
